data_2006915
loop_
_publ_author_name
'Fu, Tai Y.'
'Scheffer, John R.'
'Trotter, James'

_publ_section_title
;
 Photocleavage Reactions of Monothioimides
;
_journal_issue 1
_journal_name_full 'Acta Crystallographica Section C'
_journal_page_first 103
_journal_page_last 107
_journal_paper_doi 10.1107/S0108270197011645
_journal_volume 54
_journal_year 1998
_chemical_formula_moiety 'C24 H22 Br N O S '
_chemical_formula_sum 'C24 H22 Br N O S'
_chemical_formula_weight 452.41
_space_group_IT_number 29
_symmetry_cell_setting orthorhombic
_symmetry_space_group_name_Hall 'P 2c -2ac'
_symmetry_space_group_name_H-M 'P c a 21'
_cell_angle_alpha 90
_cell_angle_beta 90
_cell_angle_gamma 90
_cell_formula_units_Z 4
_cell_length_a 38.032(3)
_cell_length_b 7.373(4)
_cell_length_c 7.725(4)
_cell_measurement_reflns_used 25
_cell_measurement_temperature 294
_cell_measurement_theta_max 16.3
_cell_measurement_theta_min 12.6
_cell_volume 2166.2(16)
_computing_cell_refinement
;
MSC/AFC Diffractometer Control Software
;
_computing_data_collection
;
MSC/AFC Diffractometer Control Software
(Molecular Structure Corporation, 19??)
;
_computing_data_reduction
;
TEXSAN (Molecular Structure Corporation, 1995)
;
_computing_publication_material TEXSAN
_computing_structure_refinement TEXSAN
_computing_structure_solution
;
SIR92 (Altomare et al., 1993)
;
_diffrn_ambient_temperature 294
_diffrn_measurement_device 'Rigaku AFC6S'
_diffrn_measurement_method '\w scan'
_diffrn_radiation_monochromator graphite
_diffrn_radiation_source 'X-ray tube'
_diffrn_radiation_type 'Mo K\a'
_diffrn_radiation_wavelength 0.7107
_diffrn_reflns_av_R_equivalents 0.000
_diffrn_reflns_av_sigmaI/netI 0.090
_diffrn_reflns_limit_h_max 53
_diffrn_reflns_limit_h_min 0
_diffrn_reflns_limit_k_max 9
_diffrn_reflns_limit_k_min 0
_diffrn_reflns_limit_l_max 10
_diffrn_reflns_limit_l_min 0
_diffrn_reflns_number 2844
_diffrn_reflns_reduction_process 'Lp corrections applied'
_diffrn_reflns_theta_max 30.00
_diffrn_reflns_theta_min 2.14
_diffrn_standards_decay_% 3.3
_diffrn_standards_interval_count 200
_diffrn_standards_number 3
_exptl_absorpt_coefficient_mu 1.983
_exptl_absorpt_correction_T_max 0.673
_exptl_absorpt_correction_T_min 0.650
_exptl_absorpt_correction_type
;
\y scans (North, Phillips & Matthews, 1968)
;
_exptl_crystal_colour red
_exptl_crystal_density_diffrn 1.387
_exptl_crystal_density_meas ?
_exptl_crystal_description prism
_exptl_crystal_F_000 928
_exptl_crystal_size_max 0.30
_exptl_crystal_size_mid 0.20
_exptl_crystal_size_min 0.20
_refine_diff_density_max 0.87
_refine_diff_density_min -2.16_(at_Br)
_refine_ls_extinction_method none
_refine_ls_goodness_of_fit_ref 1.18
_refine_ls_hydrogen_treatment noref
_refine_ls_matrix_type full
_refine_ls_number_constraints 0
_refine_ls_number_parameters 252
_refine_ls_number_reflns 2844
_refine_ls_number_restraints 0
_refine_ls_R_factor_gt 0.0331
_refine_ls_shift/esd_max 0.004
_refine_ls_structure_factor_coef Fsqd
_refine_ls_weighting_details 'w = 1/[\s^2^(F~o~^2^) + 0.00016(F~o~^2^)^2^]'
_refine_ls_weighting_scheme calc
_refine_ls_wR_factor_ref
;
0.0824 (0.0998 for the opposite polarity)
;
_reflns_number_gt 1302
_reflns_number_total 2844
_reflns_threshold_expression I>3.00\s(I)
_cod_data_source_file fg1342.cif
_cod_data_source_block 1c
_cod_depositor_comments
;
The following automatic conversions were performed:

'_exptl_crystal_density_meas' value 'not measured' was changed to '?'
- the value is perceived as not measured.

Automatic conversion script
Id: cif_fix_values 3008 2015-01-20 13:52:24Z robertas 

The following automatic conversions were performed:

'_refine_ls_weighting_scheme' value '
w = 1/[\s^2^(F~o~^2^) + 0.00016(F~o~^2^)^2^]' was changed to 'calc'.
New tag '_refine_ls_weighting_details' was created. The value of the
new tag was set to 'w = 1/[\s^2^(F~o~^2^) + 0.00016(F~o~^2^)^2^]'.

Automatic conversion script
Id: cif_fix_values 3143 2015-03-26 13:38:13Z robertas 
;
_cod_original_cell_volume 2166(2)
_cod_original_sg_symbol_H-M 'P c a 21   '
_cod_original_formula_sum 'C24 H22 Br N O S '
_cod_database_code 2006915

loop_
_symmetry_equiv_pos_as_xyz
'  +x,  +y,  +z'
'  -x,  -y,1/2+z'
'1/2-x,  +y,1/2+z'
'1/2+x,  -y,  +z'

loop_
_atom_site_aniso_label
_atom_site_aniso_U_11
_atom_site_aniso_U_22
_atom_site_aniso_U_33
_atom_site_aniso_U_12
_atom_site_aniso_U_13
_atom_site_aniso_U_23
Br1 .0531(3) .0653(3) .0667(3) .0160(3) -.0002(5) .0053(5)
S1 .0503(8) .0542(9) .0630(10) .0052(7) -.0026(9) -.0034(9)
O1 .082(3) .069(3) .069(3) .037(3) .009(3) .024(3)
N1 .044(3) .042(3) .045(4) .002(2) .008(2) .007(2)
C1 .049(3) .031(3) .048(4) -.004(3) .012(3) .017(3)
C2 .043(3) .052(4) .048(4) -.003(3) .007(3) .009(4)
C3 .046(3) .063(4) .059(4) .003(3) .005(3) .001(3)
C4 .050(4) .082(5) .080(5) -.024(4) -.003(4) .002(4)
C5 .049(4) .091(5) .092(5) .006(4) .006(5) .000(6)
C6 .059(4) .063(4) .089(5) .009(4) .015(4) -.022(4)
C7 .052(3) .042(3) .070(4) .007(3) .015(3) -.002(4)
C8 .045(3) .035(3) .047(4) -.004(2) .014(3) .012(3)
C9 .043(3) .036(3) .031(4) -.007(2) .016(3) -.007(3)
C10 .055(3) .036(3) .038(4) -.001(2) .015(3) .002(2)
C11 .054(3) .036(3) .047(4) .001(2) .000(3) -.012(4)
C12 .041(3) .044(3) .060(4) -.005(3) .007(3) .004(3)
C13 .053(4) .033(3) .049(3) -.011(3) .009(3) .009(3)
C14 .051(3) .054(4) .045(4) .001(3) .017(3) .018(3)
C15 .072(4) .081(4) .041(3) .008(4) .020(3) .002(4)
C16 .097(5) .089(5) .052(5) .011(4) -.011(4) .001(4)
C17 .063(4) .073(5) .048(4) .000(4) -.008(3) -.006(4)
C18 .072(5) .077(5) .100(6) .016(5) -.009(4) .000(5)
C19 .057(4) .096(6) .136(7) .021(5) -.014(6) -.022(6)
C20 .065(4) .098(6) .092(6) -.004(5) -.005(4) .004(5)
C21 .079(5) .072(5) .105(6) .003(4) -.018(5) .011(5)
C22 .071(4) .078(5) .080(5) .020(4) .002(4) -.015(5)
C23 .060(3) .044(3) .070(4) -.003(3) .004(3) .010(3)
C24 .069(4) .047(3) .085(5) .001(3) .033(4) .010(4)

loop_
_atom_site_label
_atom_site_fract_x
_atom_site_fract_y
_atom_site_fract_z
_atom_site_U_iso_or_equiv
_atom_site_thermal_displace_type
_atom_site_calc_flag
_atom_site_calc_attached_atom
_atom_site_refinement_flags
_atom_site_occupancy
Br1 .288280(10) -.13153(8) .5000 .0617(2) Uani d ? . 1.000
S1 .17376(3) .4544(2) .7600(2) .0558(5) Uani d ? . 1.000
O1 .11660(10) .4692(6) .2840(6) .0730(10) Uani d ? . 1.000
N1 .15300(10) .3104(6) .4633(6) .0440(10) Uani d ? . 1.000
C1 .14410(10) .4032(7) .6152(8) .043(2) Uani d ? . 1.000
C2 .10580(10) .4380(8) .6492(8) .048(2) Uani d ? . 1.000
C3 .08000(10) .3194(7) .5906(7) .056(2) Uani d ? . 1.000
C4 .0456(2) .3459(9) .6390(10) .071(2) Uani d ? . 1.000
C5 .03650(10) .4930(10) .7400(10) .077(2) Uani d ? . 1.000
C6 .0615(2) .6096(8) .8005(9) .070(2) Uani d ? . 1.000
C7 .09630(10) .5816(7) .7547(9) .055(2) Uani d ? . 1.000
C8 .18600(10) .2038(7) .4639(7) .042(2) Uani d ? . 1.000
C9 .18440(10) .0315(6) .5352(7) .037(2) Uani d ? . 1.000
C10 .21550(10) -.0670(6) .5427(7) .043(2) Uani d ? . 1.000
C11 .24580(10) .0048(6) .4804(9) .046(2) Uani d ? . 1.000
C12 .24680(10) .1732(6) .4052(8) .048(2) Uani d ? . 1.000
C13 .21630(10) .2765(7) .3958(8) .045(2) Uani d ? . 1.000
C14 .1354(2) .3413(8) .3042(8) .050(2) Uani d ? . 1.000
C15 .1423(2) .2013(9) .1632(8) .065(2) Uani d ? . 1.000
C16 .1100(2) .1645(9) .0513(8) .079(2) Uani d ? . 1.000
C17 .0810(2) .0683(9) .1486(8) .061(2) Uani d ? . 1.000
C18 .0491(2) .1470(10) .1770(10) .083(3) Uani d ? . 1.000
C19 .0236(2) .0570(10) .2670(10) .096(3) Uani d ? . 1.000
C20 .0292(2) -.1120(10) .3330(10) .085(3) Uani d ? . 1.000
C21 .0607(2) -.1943(9) .3030(10) .086(3) Uani d ? . 1.000
C22 .0861(2) -.1080(10) .2114(9) .076(2) Uani d ? . 1.000
C23 .15120(10) -.0488(7) .6030(8) .058(2) Uani d ? . 1.000
C24 .21690(10) .4633(8) .3128(9) .067(2) Uani d ? . 1.000
H1 .0861 .2209 .5173 .067 Uiso c ? . 1.000
H2 .0280 .2625 .6031 .085 Uiso c ? . 1.000
H3 .0125 .5135 .7680 .093 Uiso c ? . 1.000
H4 .0551 .7084 .8729 .084 Uiso c ? . 1.000
H5 .1139 .6620 .7963 .066 Uiso c ? . 1.000
H6 .2155 -.1852 .5917 .051 Uiso c ? . 1.000
H7 .2683 .2193 .3600 .058 Uiso c ? . 1.000
H8 .1607 .2439 .0908 .077 Uiso c ? . 1.000
H9 .1493 .0906 .2164 .077 Uiso c ? . 1.000
H10 .1011 .2770 .0102 .095 Uiso c ? . 1.000
H11 .1167 .0912 -.0442 .095 Uiso c ? . 1.000
H12 .0446 .2656 .1344 .100 Uiso c ? . 1.000
H13 .0013 .1137 .2839 .116 Uiso c ? . 1.000
H14 .0115 -.1719 .3992 .102 Uiso c ? . 1.000
H15 .0650 -.3127 .3470 .103 Uiso c ? . 1.000
H16 .1077 -.1676 .1889 .091 Uiso c ? . 1.000
H17 .1391 -.1082 .5116 .069 Uiso c ? . 1.000
H18 .1368 .0447 .6491 .069 Uiso c ? . 1.000
H19 .1566 -.1338 .6913 .069 Uiso c ? . 1.000
H20 .2221 .4513 .1932 .080 Uiso c ? . 1.000
H21 .1945 .5185 .3263 .080 Uiso c ? . 1.000
H22 .2343 .5354 .3672 .080 Uiso c ? . 1.000

loop_
_atom_type_symbol
_atom_type_scat_dispersion_real
_atom_type_scat_dispersion_imag
_atom_type_scat_source
C 0.003 0.002
;International Tables for Crystallography
(1992, Vol. C, Tables 4.2.6.8 and 6.1.1.1)
;
H 0.000 0.000
;International Tables for Crystallography
(1992, Vol. C, Table 6.1.1.2)
;
N 0.006 0.003
;International Tables for Crystallography
(1992, Vol. C, Tables 4.2.6.8 and 6.1.1.1)
;
O 0.011 0.006
;International Tables for Crystallography
(1992, Vol. C, Tables 4.2.6.8 and 6.1.1.1)
;
S 0.125 0.123
;International Tables for Crystallography
(1992, Vol. C, Tables 4.2.6.8 and 6.1.1.1)
;
Br -0.290 2.459
;International Tables for Crystallography
(1992, Vol. C, Tables 4.2.6.8 and 6.1.1.1)
;

loop_
_geom_angle_atom_site_label_1
_geom_angle_atom_site_label_2
_geom_angle_atom_site_label_3
_geom_angle
_geom_angle_publ_flag
C1 N1 C8 117.5(4) no
C1 N1 C14 122.4(4) no
C8 N1 C14 119.1(5) no
S1 C1 N1 121.4(4) no
S1 C1 C2 120.7(5) no
N1 C1 C2 117.6(5) no
C1 C2 C3 121.3(5) no
C1 C2 C7 119.1(5) no
C3 C2 C7 119.3(5) no
C2 C3 C4 119.6(5) no
C2 C3 H1 120.2 no
C4 C3 H1 120.2 no
C3 C4 C5 120.2(6) no
C3 C4 H2 119.9 no
C5 C4 H2 119.8 no
C4 C5 C6 120.9(5) no
C4 C5 H3 119.5 no
C6 C5 H3 119.6 no
C5 C6 C7 119.0(6) no
C5 C6 H4 120.4 no
C7 C6 H4 120.6 no
C2 C7 C6 120.9(5) no
C2 C7 H5 119.6 no
C6 C7 H5 119.6 no
N1 C8 C9 116.9(4) no
N1 C8 C13 120.1(5) no
C9 C8 C13 123.0(5) no
C8 C9 C10 117.4(4) no
C8 C9 C23 122.7(5) no
C10 C9 C23 119.9(5) no
C9 C10 C11 120.3(4) no
C9 C10 H6 119.8 no
C11 C10 H6 119.8 no
Br1 C11 C10 119.1(4) no
Br1 C11 C12 119.2(4) no
C10 C11 C12 121.7(5) no
C11 C12 C13 119.7(5) no
C11 C12 H7 120.1 no
C13 C12 H7 120.2 no
C8 C13 C12 117.8(5) no
C8 C13 C24 121.7(5) no
C12 C13 C24 120.5(5) no
O1 C14 N1 121.5(6) no
O1 C14 C15 123.0(6) no
N1 C14 C15 115.5(5) no
C14 C15 C16 112.8(5) no
C14 C15 H8 108.8 no
C14 C15 H9 108.7 no
C16 C15 H8 108.6 no
C16 C15 H9 108.5 no
H8 C15 H9 109.4 no
C15 C16 C17 112.9(5) no
C15 C16 H10 108.7 no
C15 C16 H11 108.8 no
C17 C16 H10 108.5 no
C17 C16 H11 108.5 no
H10 C16 H11 109.4 no
C16 C17 C18 122.0(6) no
C16 C17 C22 120.4(6) no
C18 C17 C22 117.6(6) no
C17 C18 C19 120.6(7) no
C17 C18 H12 119.7 no
C19 C18 H12 119.7 no
C18 C19 C20 121.4(6) no
C18 C19 H13 119.2 no
C20 C19 H13 119.4 no
C19 C20 C21 118.8(7) no
C19 C20 H14 120.6 no
C21 C20 H14 120.6 no
C20 C21 C22 120.3(7) no
C20 C21 H15 120.0 no
C22 C21 H15 119.7 no
C17 C22 C21 121.3(6) no
C17 C22 H16 119.3 no
C21 C22 H16 119.4 no
C9 C23 H17 109.3 no
C9 C23 H18 109.3 no
C9 C23 H19 109.2 no
H17 C23 H18 109.7 no
H17 C23 H19 109.6 no
H18 C23 H19 109.6 no
C13 C24 H20 109.3 no
C13 C24 H21 109.3 no
C13 C24 H22 109.4 no
H20 C24 H21 109.6 no
H20 C24 H22 109.6 no
H21 C24 H22 109.7 no

loop_
_geom_bond_atom_site_label_1
_geom_bond_atom_site_label_2
_geom_bond_site_symmetry_1
_geom_bond_site_symmetry_2
_geom_bond_distance
_geom_bond_publ_flag
Br1 C11 . . 1.907(5) no
S1 C1 . . 1.632(6) no
O1 C14 . . 1.194(6) no
N1 C1 . . 1.399(7) no
N1 C8 . . 1.480(6) no
N1 C14 . . 1.418(7) no
C1 C2 . . 1.503(7) no
C2 C3 . . 1.390(7) no
C2 C7 . . 1.383(7) no
C3 C4 . . 1.375(8) no
C3 H1 . . .95 no
C4 C5 . . 1.382(9) no
C4 H2 . . .95 no
C5 C6 . . 1.362(8) no
C5 H3 . . .95 no
C6 C7 . . 1.387(7) no
C6 H4 . . .95 no
C7 H5 . . .95 no
C8 C9 . . 1.386(6) no
C8 C13 . . 1.377(6) no
C9 C10 . . 1.388(6) no
C9 C23 . . 1.491(7) no
C10 C11 . . 1.359(7) no
C10 H6 . . .95 no
C11 C12 . . 1.372(7) no
C12 C13 . . 1.389(7) no
C12 H7 . . .95 no
C13 C24 . . 1.519(7) no
C14 C15 . . 1.523(8) no
C15 C16 . . 1.526(8) no
C15 H8 . . .95 no
C15 H9 . . .95 no
C16 C17 . . 1.511(8) no
C16 H10 . . .95 no
C16 H11 . . .95 no
C17 C18 . . 1.364(8) no
C17 C22 . . 1.398(8) no
C18 C19 . . 1.370(10) no
C18 H12 . . .95 no
C19 C20 . . 1.368(9) no
C19 H13 . . .95 no
C20 C21 . . 1.361(9) no
C20 H14 . . .95 no
C21 C22 . . 1.358(9) no
C21 H15 . . .95 no
C22 H16 . . .95 no
C23 H17 . . .95 no
C23 H18 . . .95 no
C23 H19 . . .95 no
C24 H20 . . .95 no
C24 H21 . . .95 no
C24 H22 . . .95 no

loop_
_geom_contact_atom_site_label_1
_geom_contact_atom_site_label_2
_geom_contact_distance
_geom_contact_site_symmetry_2
_geom_contact_publ_flag
Br1 C10 3.567(5) 3_554 no
O1 C21 3.271(8) 1_565 no
O1 C22 3.376(8) 1_565 no
C11 C12 3.520(8) 3 no

loop_
_geom_torsion_atom_site_label_1
_geom_torsion_atom_site_label_2
_geom_torsion_atom_site_label_3
_geom_torsion_atom_site_label_4
_geom_torsion
_geom_torsion_publ_flag
Br1 C11 C10 C9 177.9(4) no
Br1 C11 C12 C13 -177.7(5) no
S1 C1 N1 C8 21.5(6) no
S1 C1 N1 C14 -146.8(4) no
S1 C1 C2 C3 -143.6(5) no
S1 C1 C2 C7 30.3(7) no
O1 C14 N1 C1 13.4(8) no
O1 C14 N1 C8 -154.7(5) no
O1 C14 C15 C16 -35.8(7) no
N1 C1 C2 C3 30.5(8) no
N1 C1 C2 C7 -155.6(5) no
N1 C8 C9 C10 -177.5(5) no
N1 C8 C9 C23 2.3(7) no
N1 C8 C13 C12 177.7(5) no
N1 C8 C13 C24 -2.3(8) no
N1 C14 C15 C16 144.2(5) no
C1 N1 C8 C9 82.4(6) no
C1 N1 C8 C13 -97.5(6) no
C1 N1 C14 C15 -166.6(4) no
C1 C2 C3 C4 173.4(6) no
C1 C2 C7 C6 -174.8(6) no
C2 C1 N1 C8 -152.6(5) no
C2 C1 N1 C14 39.1(7) no
C2 C3 C4 C5 2.0(10) no
C2 C7 C6 C5 .0(10) no
C3 C2 C7 C6 -0.8(9) no
C3 C4 C5 C6 -3.0(10) no
C4 C3 C2 C7 -0.4(8) no
C4 C5 C6 C7 2.0(10) no
C8 N1 C14 C15 25.3(7) no
C8 C9 C10 C11 -0.5(8) no
C8 C13 C12 C11 0.0(8) no
C9 C8 N1 C14 -108.9(5) no
C9 C8 C13 C12 -2.2(8) no
C9 C8 C13 C24 177.8(5) no
C9 C10 C11 C12 -1.5(9) no
C10 C9 C8 C13 2.4(8) no
C10 C11 C12 C13 1.8(9) no
C11 C10 C9 C23 179.7(5) no
C11 C12 C13 C24 -180.0(5) no
C13 C8 N1 C14 71.2(7) no
C13 C8 C9 C23 -177.8(6) no
C14 C15 C16 C17 -68.4(7) no
C15 C16 C17 C18 116.0(7) no
C15 C16 C17 C22 -64.6(8) no
C16 C17 C18 C19 -179.3(7) no
C16 C17 C22 C21 178.1(6) no
C17 C18 C19 C20 1.0(10) no
C17 C22 C21 C20 1.0(10) no
C18 C17 C22 C21 -2.0(10) no
C18 C19 C20 C21 -2.0(10) no
C19 C18 C17 C22 1.0(10) no
C19 C20 C21 C22 1.0(10) no

loop_
_cod_related_entry_id
_cod_related_entry_database
_cod_related_entry_code
1 ChemSpider 21137305
